data_7009850
loop_
_publ_author_name
'Jensen, Mark P.'
'Beitz, James V.'
'Rogers, Robin D.'
'Nash, Kenneth L.'

_publ_section_title
;
 Thermodynamics and hydration of the europium complexes of a nitrogen
 heterocycle methane-1,1-diphosphonic acid
;
_journal_issue 18
_journal_name_full 'Journal of the Chemical Society, Dalton Transactions'
_journal_page_first 3058
_journal_paper_doi 10.1039/b004038j
_journal_year 2000
_chemical_compound_source 'satd 1M NaClO4 '
_chemical_formula_sum 'C6 H15 N O6 P2'
_chemical_formula_weight 259.13
_chemical_name_common PMDPA
_chemical_name_systematic 'N-piperidinomethane-1,1-methanediphosphonic acid'
_space_group_IT_number 14
_symmetry_cell_setting monoclinic
_symmetry_space_group_name_Hall '-P 2yn'
_symmetry_space_group_name_H-M 'P 1 21/n 1'
_atom_sites_solution_hydrogens geom
_atom_sites_solution_primary direct
_atom_sites_solution_secondary difmap
_audit_creation_method SHELXL
_cell_angle_alpha 90.00
_cell_angle_beta 95.591(1)
_cell_angle_gamma 90.00
_cell_formula_units_Z 4
_cell_length_a 8.0583(4)
_cell_length_b 6.4558(3)
_cell_length_c 18.8222(10)
_cell_measurement_reflns_used 4171
_cell_measurement_temperature 173(2)
_cell_volume 974.52(8)
_computing_cell_refinement 'Siemens XSCANS'
_computing_data_collection 'Siemens XSCANS'
_computing_data_reduction 'Siemens SHELXTL'
_computing_molecular_graphics 'Siemens SHELXTL'
_computing_publication_material 'Siemens SHELXTL'
_computing_structure_refinement 'SHELXL-93 (Sheldrick, 1993)'
_computing_structure_solution 'SHELXS-86 (Sheldrick, 1990)'
_diffrn_ambient_temperature 173(2)
_diffrn_measurement_device 'Siemens P4'
_diffrn_measurement_method '\w scans'
_diffrn_radiation_monochromator graphite
_diffrn_radiation_source 'fine-focus sealed tube'
_diffrn_radiation_type MoK\a
_diffrn_radiation_wavelength 0.71073
_diffrn_reflns_av_R_equivalents 0.0787
_diffrn_reflns_av_sigmaI/netI 0.0806
_diffrn_reflns_limit_h_max 10
_diffrn_reflns_limit_h_min -10
_diffrn_reflns_limit_k_max 8
_diffrn_reflns_limit_k_min -6
_diffrn_reflns_limit_l_max 24
_diffrn_reflns_limit_l_min -24
_diffrn_reflns_number 4861
_diffrn_reflns_theta_max 28.01
_diffrn_reflns_theta_min 2.17
_exptl_absorpt_coefficient_mu 0.457
_exptl_absorpt_correction_type none
_exptl_crystal_colour colorless
_exptl_crystal_density_diffrn 1.766
_exptl_crystal_description fragment
_exptl_crystal_F_000 544
_exptl_crystal_size_max 0.20
_exptl_crystal_size_mid 0.25
_exptl_crystal_size_min 0.40
_refine_diff_density_max 0.982
_refine_diff_density_min -0.862
_refine_diff_density_rms 0.167
_refine_ls_extinction_coef 0.0131(39)
_refine_ls_extinction_expression Fc^*^=kFc[1+0.001xFc^2^\l^3^/sin(2\q)]^-1/4^
_refine_ls_extinction_method SHELXL
_refine_ls_goodness_of_fit_all 1.166
_refine_ls_goodness_of_fit_obs 1.178
_refine_ls_matrix_type full
_refine_ls_number_parameters 140
_refine_ls_number_reflns 2284
_refine_ls_number_restraints 0
_refine_ls_restrained_S_all 1.285
_refine_ls_restrained_S_obs 1.178
_refine_ls_R_factor_all 0.0924
_refine_ls_R_factor_obs 0.0753
_refine_ls_shift/esd_max -0.195
_refine_ls_shift/esd_mean 0.006
_refine_ls_structure_factor_coef Fsqd
_refine_ls_weighting_scheme '0.1029, 2.4858'
_refine_ls_wR_factor_all 0.2297
_refine_ls_wR_factor_obs 0.1973
_reflns_number_observed 1992
_reflns_number_total 2289
_reflns_observed_criterion >2sigma(I)
_cod_data_source_file b004038j.txt
_cod_data_source_block acid
_cod_depositor_comments
;
The following automatic conversions were performed:
'_symmetry_cell_setting' value 'Monoclinic' changed to 'monoclinic'
according to '/home/saulius/struct/CIF-dictionaries/cif_core.dic'
dictionary named 'cif_core.dic' version 2.4.1 from 2010-06-29.

Automatic conversion script
Id: cif_fix_enum 1527 2010-12-29 10:47:43Z saulius 
;
_cod_original_sg_symbol_H-M P2(1)/n
_cod_database_code 7009850

loop_
_symmetry_equiv_pos_as_xyz
'x, y, z'
'-x+1/2, y+1/2, -z+1/2'
'-x, -y, -z'
'x-1/2, -y-1/2, z-1/2'

loop_
_atom_site_aniso_label
_atom_site_aniso_U_11
_atom_site_aniso_U_22
_atom_site_aniso_U_33
_atom_site_aniso_U_23
_atom_site_aniso_U_13
_atom_site_aniso_U_12
P1 0.0065(4) 0.0130(5) 0.0164(6) -0.0004(3) 0.0026(3) -0.0003(3)
P2 0.0079(5) 0.0111(5) 0.0158(5) -0.0004(3) 0.0034(3) -0.0008(3)
O1 0.0115(11) 0.0146(13) 0.0174(13) -0.0010(10) -0.0003(9) 0.0017(10)
O2 0.0104(11) 0.0186(14) 0.0196(13) -0.0008(10) 0.0037(9) -0.0066(10)
O3 0.0076(11) 0.0139(13) 0.0183(13) -0.0002(9) -0.0001(9) 0.0003(9)
O4 0.0141(11) 0.0149(13) 0.0172(13) -0.0009(10) 0.0051(9) -0.0042(10)
O5 0.0096(11) 0.0139(13) 0.0218(14) 0.0006(10) 0.0009(9) 0.0016(9)
O6 0.0079(11) 0.0137(13) 0.0246(14) 0.0008(10) 0.0060(10) 0.0003(9)
N 0.0067(12) 0.0114(14) 0.0152(14) 0.0009(11) 0.0023(10) 0.0003(10)
C1 0.0078(13) 0.011(2) 0.016(2) -0.0001(12) 0.0015(11) -0.0002(12)
C2 0.013(2) 0.015(2) 0.017(2) 0.0056(14) 0.0009(12) -0.0006(13)
C3 0.018(2) 0.022(2) 0.019(2) 0.0031(15) 0.0034(13) 0.0054(15)
C4 0.019(2) 0.029(2) 0.020(2) -0.002(2) 0.0011(13) 0.004(2)
C5 0.013(2) 0.022(2) 0.022(2) -0.002(2) -0.0014(13) -0.0014(14)
C6 0.0138(15) 0.014(2) 0.020(2) -0.0033(14) 0.0024(13) 0.0005(13)

loop_
_atom_site_label
_atom_site_type_symbol
_atom_site_fract_x
_atom_site_fract_y
_atom_site_fract_z
_atom_site_U_iso_or_equiv
_atom_site_thermal_displace_type
_atom_site_occupancy
_atom_site_calc_flag
_atom_site_refinement_flags
_atom_site_disorder_group
P1 P 0.55786(10) 0.74569(14) 0.06231(5) 0.0119(3) Uani 1 d . .
P2 P 0.84927(10) 0.73620(14) -0.02934(5) 0.0114(3) Uani 1 d . .
O1 O 0.5873(3) 0.9640(4) 0.09458(13) 0.0146(6) Uani 1 d . .
H1O1 H 0.5621(56) 1.0537(4) 0.0630(6) 0.018 Uiso 1 calc R .
O2 O 0.4777(3) 0.6159(4) 0.11916(14) 0.0161(6) Uani 1 d . .
H1O2 H 0.3985(38) 0.5458(57) 0.0993(4) 0.019 Uiso 1 calc R .
O3 O 0.4653(3) 0.7378(4) -0.01052(14) 0.0134(6) Uani 1 d . .
O4 O 0.7846(3) 0.5969(4) -0.09000(13) 0.0152(6) Uani 1 d . .
O5 O 0.7779(3) 0.9605(4) -0.04373(14) 0.0152(6) Uani 1 d . .
H1O5 H 0.8338(37) 1.0454(10) -0.0174(18) 0.018 Uiso 1 calc R .
O6 O 1.0366(3) 0.7420(4) -0.0130(2) 0.0151(6) Uani 1 d . .
N N 0.8929(3) 0.6290(5) 0.1150(2) 0.0110(6) Uani 1 d . .
H1N H 0.9813(3) 0.6037(5) 0.0978(2) 0.013 Uiso 1 d R .
C1 C 0.7626(4) 0.6343(6) 0.0514(2) 0.0115(7) Uani 1 d . .
H1B H 0.7390(4) 0.4851(6) 0.0402(2) 0.014 Uiso 1 calc R .
C2 C 0.8519(4) 0.4693(6) 0.1692(2) 0.0153(7) Uani 1 d . .
H2B H 0.8310(4) 0.3340(6) 0.1453(2) 0.018 Uiso 1 calc R .
H2C H 0.7491(4) 0.5108(6) 0.1904(2) 0.018 Uiso 1 calc R .
C3 C 0.9946(5) 0.4480(7) 0.2280(2) 0.0195(8) Uani 1 d . .
H3B H 0.9626(5) 0.3484(7) 0.2643(2) 0.023 Uiso 1 calc R .
H3C H 1.0939(5) 0.3923(7) 0.2075(2) 0.023 Uiso 1 calc R .
C4 C 1.0381(5) 0.6550(7) 0.2637(2) 0.0224(8) Uani 1 d . .
H4B H 1.1355(5) 0.6381(7) 0.2995(2) 0.027 Uiso 1 calc R .
H4C H 0.9429(5) 0.7046(7) 0.2885(2) 0.027 Uiso 1 calc R .
C5 C 1.0786(4) 0.8142(7) 0.2074(2) 0.0190(8) Uani 1 d . .
H5B H 1.1026(4) 0.9502(7) 0.2304(2) 0.023 Uiso 1 calc R .
H5C H 1.1789(4) 0.7696(7) 0.1850(2) 0.023 Uiso 1 calc R .
C6 C 0.9316(4) 0.8348(6) 0.1503(2) 0.0158(7) Uani 1 d . .
H6B H 0.8327(4) 0.8853(6) 0.1724(2) 0.019 Uiso 1 calc R .
H6C H 0.9588(4) 0.9372(6) 0.1140(2) 0.019 Uiso 1 calc R .

loop_
_atom_type_symbol
_atom_type_description
_atom_type_scat_dispersion_real
_atom_type_scat_dispersion_imag
_atom_type_scat_source
C C 0.0033 0.0016 'International Tables Vol C Tables 4.2.6.8 and 6.1.1.4'
H H 0.0000 0.0000 'International Tables Vol C Tables 4.2.6.8 and 6.1.1.4'
N N 0.0061 0.0033 'International Tables Vol C Tables 4.2.6.8 and 6.1.1.4'
O O 0.0106 0.0060 'International Tables Vol C Tables 4.2.6.8 and 6.1.1.4'
P P 0.1023 0.0942 'International Tables Vol C Tables 4.2.6.8 and 6.1.1.4'

loop_
_geom_angle_atom_site_label_1
_geom_angle_atom_site_label_2
_geom_angle_atom_site_label_3
_geom_angle
_geom_angle_site_symmetry_1
_geom_angle_site_symmetry_3
_geom_angle_publ_flag
O3 P1 O1 115.81(14) . . ?
O3 P1 O2 114.23(14) . . ?
O1 P1 O2 106.30(15) . . ?
O3 P1 C1 105.0(2) . . ?
O1 P1 C1 107.29(15) . . ?
O2 P1 C1 107.8(2) . . ?
O4 P2 O6 115.75(15) . . ?
O4 P2 O5 109.0(2) . . ?
O6 P2 O5 110.71(14) . . ?
O4 P2 C1 106.2(2) . . ?
O6 P2 C1 106.9(2) . . ?
O5 P2 C1 107.90(15) . . ?
C6 N C2 110.8(3) . . ?
C6 N C1 115.3(3) . . ?
C2 N C1 111.6(3) . . ?
N C1 P1 118.9(2) . . ?
N C1 P2 111.6(2) . . ?
P1 C1 P2 111.6(2) . . ?
N C2 C3 110.7(3) . . ?
C4 C3 C2 111.5(3) . . ?
C3 C4 C5 109.8(3) . . ?
C6 C5 C4 110.0(3) . . ?
N C6 C5 110.3(3) . . ?

loop_
_geom_bond_atom_site_label_1
_geom_bond_atom_site_label_2
_geom_bond_distance
_geom_bond_site_symmetry_2
_geom_bond_publ_flag
P1 O3 1.496(3) . ?
P1 O1 1.544(3) . ?
P1 O2 1.549(3) . ?
P1 C1 1.829(3) . ?
P2 O4 1.506(3) . ?
P2 O6 1.512(3) . ?
P2 O5 1.572(3) . ?
P2 C1 1.855(3) . ?
N C6 1.504(4) . ?
N C2 1.510(4) . ?
N C1 1.514(4) . ?
C2 C3 1.523(5) . ?
C3 C4 1.521(6) . ?
C4 C5 1.534(6) . ?
C5 C6 1.525(5) . ?

loop_
_cod_related_entry_id
_cod_related_entry_database
_cod_related_entry_code
1 ChemSpider 359398
